data_4061303
loop_
_publ_author_name
'Leca, Fran\,cois'
'Lescop, Christophe'
'Toupet, Lo\"ic'
'R\'eau, R\'egis'

_publ_section_title
;
A New Family of P,N-Chelates: Stereoselective Synthesis of
2-Pyridyl-2-phospholenes in the Coordination Sphere of Pd(II)-Complexes.
;
_journal_issue 26
_journal_name_full Organometallics
_journal_page_first 6191
_journal_page_last 6201
_journal_paper_doi 10.1021/om049510i
_journal_volume 23
_journal_year 2004
_chemical_formula_sum 'C24 H22 Cl4 N P Pt S'
_chemical_formula_weight 724.35
_space_group_IT_number 14
_symmetry_cell_setting monoclinic
_symmetry_space_group_name_Hall '-P 2yn'
_symmetry_space_group_name_H-M 'P 1 21/n 1'
_cell_angle_alpha 90.00
_cell_angle_beta 96.230(5)
_cell_angle_gamma 90.00
_cell_formula_units_Z 4
_cell_length_a 9.504(5)
_cell_length_b 17.436(5)
_cell_length_c 15.476(5)
_cell_measurement_temperature 293(2)
_cell_volume 2549.4(17)
_diffrn_ambient_temperature 293(2)
_exptl_crystal_density_diffrn 1.887
_cod_original_sg_symbol_H-M 'P 21/n'
_cod_database_code 4061303

loop_
_symmetry_equiv_pos_as_xyz
'x, y, z'
'-x+1/2, y+1/2, -z+1/2'
'-x, -y, -z'
'x-1/2, -y-1/2, z-1/2'

loop_
_atom_site_label
_atom_site_type_symbol
_atom_site_fract_x
_atom_site_fract_y
_atom_site_fract_z
_atom_site_U_iso_or_equiv
_atom_site_adp_type
_atom_site_occupancy
_atom_site_symmetry_multiplicity
_atom_site_calc_flag
_atom_site_refinement_flags
_atom_site_disorder_assembly
_atom_site_disorder_group
Pt1 Pt 0.28564(2) 0.170029(12) 0.609936(13) 0.03271(11) Uani 1 1 d . . .
N1 N 0.4820(5) 0.1578(3) 0.5665(3) 0.0337(10) Uani 1 1 d . . .
P1 P 0.40114(14) 0.24329(8) 0.70908(9) 0.0329(3) Uani 1 1 d . . .
S1 S 0.4987(2) 0.12196(16) 0.96487(14) 0.0742(6) Uani 1 1 d . . .
Cl1 Cl 0.07165(17) 0.18409(12) 0.66330(13) 0.0547(4) Uani 1 1 d . . .
Cl2 Cl 0.16756(16) 0.09701(10) 0.49464(10) 0.0477(4) Uani 1 1 d . . .
C1 C 0.5662(6) 0.2665(3) 0.6619(4) 0.0373(12) Uani 1 1 d . . .
H1 H 0.5588 0.3167 0.6333 0.045 Uiso 1 1 calc R . .
C2 C 0.6775(6) 0.2679(4) 0.7382(4) 0.0429(14) Uani 1 1 d . . .
C3 C 0.7998(7) 0.3065(5) 0.7429(5) 0.0512(16) Uani 1 1 d . . .
C4 C 0.9054(7) 0.3025(5) 0.8205(5) 0.063(2) Uani 1 1 d . . .
H4A H 0.8896 0.3444 0.8595 0.075 Uiso 1 1 calc R . .
H4B H 0.9997 0.3082 0.8029 0.075 Uiso 1 1 calc R . .
C5 C 0.8956(7) 0.2274(5) 0.8676(5) 0.0593(19) Uani 1 1 d . . .
H5A H 0.9581 0.2291 0.9214 0.071 Uiso 1 1 calc R . .
H5B H 0.9278 0.1865 0.8321 0.071 Uiso 1 1 calc R . .
C6 C 0.7467(7) 0.2095(5) 0.8880(4) 0.0518(17) Uani 1 1 d . . .
H6A H 0.7424 0.1562 0.9053 0.062 Uiso 1 1 calc R . .
H6B H 0.7255 0.2408 0.9368 0.062 Uiso 1 1 calc R . .
C7 C 0.6348(6) 0.2237(4) 0.8123(4) 0.0399(13) Uani 1 1 d . . .
C8 C 0.4954(6) 0.2053(3) 0.8087(4) 0.0362(12) Uani 1 1 d . . .
C9 C 0.4173(7) 0.1681(3) 0.8734(4) 0.0403(13) Uani 1 1 d . . .
C10 C 0.2745(8) 0.1598(4) 0.8710(5) 0.0512(16) Uani 1 1 d . . .
H10 H 0.2108 0.1795 0.8267 0.061 Uiso 1 1 calc R . .
C11 C 0.2324(10) 0.1183(5) 0.9427(5) 0.068(2) Uani 1 1 d . . .
H11 H 0.1384 0.1085 0.9504 0.081 Uiso 1 1 calc R . .
C12 C 0.3405(10) 0.0950(5) 0.9976(5) 0.068(2) Uani 1 1 d . . .
H12 H 0.3311 0.0672 1.0480 0.081 Uiso 1 1 calc R . .
C13 C 0.5914(6) 0.2039(3) 0.5972(4) 0.0357(12) Uani 1 1 d . . .
C14 C 0.7244(7) 0.1936(4) 0.5702(4) 0.0466(14) Uani 1 1 d . . .
H14 H 0.7982 0.2261 0.5905 0.056 Uiso 1 1 calc R . .
C15 C 0.7477(7) 0.1351(5) 0.5133(5) 0.0559(18) Uani 1 1 d . . .
H15 H 0.8373 0.1271 0.4960 0.067 Uiso 1 1 calc R . .
C16 C 0.6378(7) 0.0895(4) 0.4830(4) 0.0527(16) Uani 1 1 d . . .
H16 H 0.6509 0.0504 0.4439 0.063 Uiso 1 1 calc R . .
C17 C 0.5061(7) 0.1016(4) 0.5106(4) 0.0436(13) Uani 1 1 d . . .
H17 H 0.4316 0.0697 0.4897 0.052 Uiso 1 1 calc R . .
C20 C 0.3276(6) 0.3347(3) 0.7347(4) 0.0378(12) Uani 1 1 d . . .
C21 C 0.2252(8) 0.3683(4) 0.6763(5) 0.0535(17) Uani 1 1 d . . .
H21 H 0.1860 0.3411 0.6279 0.064 Uiso 1 1 calc R . .
C22 C 0.1807(9) 0.4433(5) 0.6903(6) 0.065(2) Uani 1 1 d . . .
H22 H 0.1107 0.4657 0.6517 0.079 Uiso 1 1 calc R . .
C23 C 0.2407(8) 0.4838(4) 0.7611(5) 0.0563(17) Uani 1 1 d . . .
H23 H 0.2126 0.5342 0.7692 0.068 Uiso 1 1 calc R . .
C24 C 0.3408(7) 0.4512(4) 0.8199(4) 0.0475(15) Uani 1 1 d . . .
H24 H 0.3781 0.4788 0.8685 0.057 Uiso 1 1 calc R . .
C25 C 0.3869(7) 0.3766(4) 0.8071(4) 0.0425(13) Uani 1 1 d . . .
H25 H 0.4567 0.3548 0.8462 0.051 Uiso 1 1 calc R . .
C30 C 0.6746(11) 0.5105(7) 0.7681(7) 0.091(3) Uani 1 1 d . . .
H30A H 0.6329 0.5557 0.7914 0.110 Uiso 1 1 calc R . .
H30B H 0.6531 0.4669 0.8034 0.110 Uiso 1 1 calc R . .
Cl31 Cl 0.8562(3) 0.52208(19) 0.7747(2) 0.1079(10) Uani 1 1 d . . .
Cl32 Cl 0.5989(4) 0.49586(19) 0.6611(2) 0.1070(9) Uani 1 1 d . . .
H3 H 0.827(9) 0.336(4) 0.699(6) 0.06(2) Uiso 1 1 d . . .

loop_
_atom_site_aniso_label
_atom_site_aniso_U_11
_atom_site_aniso_U_22
_atom_site_aniso_U_33
_atom_site_aniso_U_23
_atom_site_aniso_U_13
_atom_site_aniso_U_12
Pt1 0.02918(14) 0.03393(15) 0.03415(15) -0.00044(8) -0.00052(8) 0.00082(7)
N1 0.030(2) 0.039(3) 0.032(2) -0.0013(18) 0.0013(18) 0.0023(18)
P1 0.0282(6) 0.0350(7) 0.0348(7) -0.0027(6) 0.0005(5) 0.0037(5)
S1 0.0629(12) 0.1034(18) 0.0533(11) 0.0291(12) -0.0073(9) 0.0026(11)
Cl1 0.0297(7) 0.0737(11) 0.0609(10) -0.0108(8) 0.0063(7) 0.0006(7)
Cl2 0.0426(8) 0.0508(9) 0.0478(8) -0.0084(7) -0.0046(6) -0.0066(6)
C1 0.035(3) 0.039(3) 0.039(3) -0.001(2) 0.007(2) 0.001(2)
C2 0.033(3) 0.049(4) 0.046(3) -0.015(3) 0.002(2) -0.001(2)
C3 0.044(4) 0.056(4) 0.054(4) -0.016(3) 0.006(3) -0.005(3)
C4 0.035(3) 0.087(6) 0.065(5) -0.025(4) 0.000(3) -0.013(3)
C5 0.045(4) 0.073(5) 0.055(4) -0.019(4) -0.015(3) 0.011(3)
C6 0.043(3) 0.066(5) 0.042(4) -0.008(3) -0.010(3) 0.010(3)
C7 0.035(3) 0.041(3) 0.042(3) -0.011(3) -0.002(2) 0.006(2)
C8 0.035(3) 0.037(3) 0.036(3) -0.003(2) -0.001(2) 0.008(2)
C9 0.047(3) 0.039(3) 0.034(3) -0.001(2) 0.000(2) 0.006(2)
C10 0.050(4) 0.061(4) 0.043(4) 0.014(3) 0.005(3) 0.007(3)
C11 0.076(5) 0.072(5) 0.058(5) 0.009(4) 0.021(4) -0.005(4)
C12 0.085(6) 0.075(5) 0.042(4) 0.014(4) 0.003(4) -0.004(4)
C13 0.034(3) 0.041(3) 0.032(3) -0.001(2) 0.001(2) 0.000(2)
C14 0.036(3) 0.062(4) 0.043(3) -0.008(3) 0.006(2) -0.003(3)
C15 0.043(4) 0.079(5) 0.047(4) -0.014(4) 0.010(3) 0.007(3)
C16 0.055(4) 0.055(4) 0.050(4) -0.013(3) 0.015(3) 0.007(3)
C17 0.047(3) 0.042(3) 0.042(3) -0.005(3) 0.007(3) -0.001(3)
C20 0.032(3) 0.040(3) 0.041(3) -0.001(2) 0.004(2) 0.006(2)
C21 0.055(4) 0.050(4) 0.052(4) -0.006(3) -0.007(3) 0.012(3)
C22 0.063(5) 0.049(4) 0.081(6) 0.001(4) -0.009(4) 0.022(3)
C23 0.067(5) 0.040(4) 0.064(5) -0.006(3) 0.014(4) 0.007(3)
C24 0.055(4) 0.042(3) 0.047(3) -0.008(3) 0.013(3) -0.004(3)
C25 0.044(3) 0.045(3) 0.037(3) -0.005(3) 0.003(2) 0.003(3)
C30 0.084(7) 0.100(8) 0.093(7) -0.012(6) 0.022(6) 0.010(6)
Cl31 0.0875(18) 0.103(2) 0.135(3) -0.0134(19) 0.0218(17) -0.0290(16)
Cl32 0.106(2) 0.099(2) 0.117(2) 0.0071(18) 0.0132(18) 0.0037(16)

loop_
_geom_bond_atom_site_label_1
_geom_bond_atom_site_label_2
_geom_bond_distance
_geom_bond_site_symmetry_2
_geom_bond_publ_flag
Pt1 N1 2.062(5) . ?
Pt1 P1 2.1966(15) . ?
Pt1 Cl1 2.2898(19) . ?
Pt1 Cl2 2.3727(16) . ?
N1 C17 1.343(8) . ?
N1 C13 1.359(7) . ?
P1 C20 1.801(6) . ?
P1 C8 1.822(6) . ?
P1 C1 1.845(6) . ?
S1 C12 1.705(9) . ?
S1 C9 1.736(6) . ?
C1 C2 1.498(8) . ?
C1 C13 1.519(8) . ?
C2 C3 1.339(9) . ?
C2 C7 1.474(9) . ?
C3 C4 1.481(10) . ?
C4 C5 1.505(12) . ?
C5 C6 1.516(10) . ?
C6 C7 1.514(8) . ?
C7 C8 1.358(8) . ?
C8 C9 1.461(9) . ?
C9 C10 1.361(10) . ?
C10 C11 1.419(10) . ?
C11 C12 1.324(12) . ?
C13 C14 1.385(8) . ?
C14 C15 1.381(10) . ?
C15 C16 1.355(10) . ?
C16 C17 1.381(9) . ?
C20 C21 1.384(9) . ?
C20 C25 1.404(8) . ?
C21 C22 1.397(10) . ?
C22 C23 1.375(11) . ?
C23 C24 1.367(10) . ?
C24 C25 1.394(9) . ?
C30 Cl31 1.730(11) . ?
C30 Cl32 1.751(11) . ?
